data_7033044
loop_
_publ_author_name
'Safonova, Evgeniya A.'
'Martynov, Alexander G.'
'Zolotarevskii, Viktor I.'
'Nefedov, Sergey E.'
'Gorbunova, Yulia G.'
'Tsivadze, Aslan Yu'

_publ_section_title
;
 Design of UV-Vis-NIR panchromatic crown-phthalocyanines with controllable
 aggregation.
;
_journal_issue 3
_journal_name_full 'Dalton transactions (Cambridge, England : 2003)'
_journal_page_first 1366
_journal_page_last 1378
_journal_paper_doi 10.1039/c4dt02759k
_journal_volume 44
_journal_year 2015
_chemical_formula_sum 'C22 H20 N2 O7'
_chemical_formula_weight 424.40
_chemical_name_systematic
;                                                                               


 ?                                                                             



;
_space_group_IT_number 14
_symmetry_cell_setting monoclinic
_symmetry_space_group_name_Hall '-P 2ybc'
_symmetry_space_group_name_H-M 'P 1 21/c 1'
_atom_sites_solution_hydrogens geom
_atom_sites_solution_primary direct
_atom_sites_solution_secondary difmap
_audit_creation_method SHELXL-97
_cell_angle_alpha 90.00
_cell_angle_beta 92.172(3)
_cell_angle_gamma 90.00
_cell_formula_units_Z 4
_cell_length_a 7.7428(14)
_cell_length_b 12.863(2)
_cell_length_c 20.288(4)
_cell_measurement_reflns_used 4520
_cell_measurement_temperature 150(2)
_cell_measurement_theta_max 26.74
_cell_measurement_theta_min 2.56
_cell_volume 2019.1(6)
_computing_cell_refinement 'Bruker SMART'
_computing_data_collection 'Bruker SMART'
_computing_data_reduction 'Bruker SAINT'
_computing_molecular_graphics 'Bruker SHELXTL'
_computing_publication_material 'Bruker SHELXTL'
_computing_structure_refinement 'SHELXL-97 (Sheldrick, 1997)'
_computing_structure_solution 'SHELXS-97 (Sheldrick, 1990)'
_diffrn_ambient_temperature 150(2)
_diffrn_measured_fraction_theta_full 0.981
_diffrn_measured_fraction_theta_max 0.981
_diffrn_measurement_device_type 'CCD area detector'
_diffrn_measurement_method 'phi and omega scans'
_diffrn_radiation_monochromator graphite
_diffrn_radiation_source 'fine-focus sealed tube'
_diffrn_radiation_type MoK\a
_diffrn_radiation_wavelength 0.71073
_diffrn_reflns_av_R_equivalents 0.0307
_diffrn_reflns_av_sigmaI/netI 0.0283
_diffrn_reflns_limit_h_max 10
_diffrn_reflns_limit_h_min -10
_diffrn_reflns_limit_k_max 17
_diffrn_reflns_limit_k_min -17
_diffrn_reflns_limit_l_max 27
_diffrn_reflns_limit_l_min -27
_diffrn_reflns_number 21428
_diffrn_reflns_theta_full 29.00
_diffrn_reflns_theta_max 29.00
_diffrn_reflns_theta_min 2.56
_exptl_absorpt_coefficient_mu 0.105
_exptl_absorpt_correction_T_max 0.9895
_exptl_absorpt_correction_T_min 0.9854
_exptl_absorpt_correction_type multi-scan
_exptl_absorpt_process_details sadabs
_exptl_crystal_colour colourless
_exptl_crystal_density_diffrn 1.396
_exptl_crystal_density_method 'not measured'
_exptl_crystal_description prizm
_exptl_crystal_F_000 888
_exptl_crystal_size_max 0.14
_exptl_crystal_size_mid 0.12
_exptl_crystal_size_min 0.10
_refine_diff_density_max 0.312
_refine_diff_density_min -0.182
_refine_diff_density_rms 0.036
_refine_ls_extinction_method none
_refine_ls_goodness_of_fit_ref 1.011
_refine_ls_hydrogen_treatment constr
_refine_ls_matrix_type full
_refine_ls_number_parameters 289
_refine_ls_number_reflns 5285
_refine_ls_number_restraints 0
_refine_ls_restrained_S_all 1.011
_refine_ls_R_factor_all 0.0884
_refine_ls_R_factor_gt 0.0475
_refine_ls_shift/su_max 0.000
_refine_ls_shift/su_mean 0.000
_refine_ls_structure_factor_coef Fsqd
_refine_ls_weighting_details 'calc w=1/[\s^2^(Fo^2^)+(0.0638P)^2^+0.2279P]where P=(Fo^2^+2Fc^2^)/3'
_refine_ls_weighting_scheme calc
_refine_ls_wR_factor_gt 0.1127
_refine_ls_wR_factor_ref 0.1359
_reflns_number_gt 3184
_reflns_number_total 5285
_reflns_threshold_expression >2sigma(I)
_cod_data_source_file c4dt02759k2.cif
_cod_data_source_block nitril
_cod_depositor_comments
;
The following automatic conversions were performed:

'_symmetry_cell_setting' value 'Monoclinic' changed to 'monoclinic'
according to
/usr/data/users/saulius/crontab/automatic-downloads/rss-feeds/RSC/lib/dictionaries/cif_core.dic
dictionary named 'cif_core.dic' version 2.4.2 from 2011-04-26.

Automatic conversion script
Id: cif_fix_values 2827 2014-09-09 07:05:25Z andrius 

 Adding full bibliography for 7033044.cif.
;
_cod_original_sg_symbol_H-M P2(1)/c
_cod_database_code 7033044

loop_
_symmetry_equiv_pos_as_xyz
'x, y, z'
'-x, y+1/2, -z+1/2'
'-x, -y, -z'
'x, -y-1/2, z-1/2'

loop_
_atom_site_label
_atom_site_type_symbol
_atom_site_fract_x
_atom_site_fract_y
_atom_site_fract_z
_atom_site_U_iso_or_equiv
_atom_site_adp_type
_atom_site_occupancy
_atom_site_symmetry_multiplicity
_atom_site_calc_flag
_atom_site_refinement_flags
_atom_site_disorder_assembly
_atom_site_disorder_group
O1 O 0.3201(2) 0.36729(8) 0.56204(5) 0.0669(4) Uani 1 1 d . . .
O2 O 0.20468(19) 0.48462(8) 0.44960(5) 0.0639(4) Uani 1 1 d . . .
O3 O 0.23594(16) 0.79070(8) 0.58430(5) 0.0525(3) Uani 1 1 d . . .
O4 O 0.02541(15) 0.96831(8) 0.60376(6) 0.0515(3) Uani 1 1 d . . .
O5 O 0.1551(8) 1.0185(4) 0.7463(3) 0.071(2) Uani 0.60 1 d P A 1
O5A O 0.1438(14) 1.0251(7) 0.7445(4) 0.100(4) Uani 0.40 1 d P A 2
O6 O 0.2004(2) 0.75692(9) 0.80620(6) 0.0701(4) Uani 1 1 d . . .
O7 O 0.33516(16) 0.68687(8) 0.68538(5) 0.0548(3) Uani 1 1 d . . .
N1 N 0.4131(2) -0.01822(11) 0.41910(8) 0.0581(4) Uani 1 1 d . . .
N2 N 0.2667(3) 0.14536(13) 0.26292(8) 0.0773(5) Uani 1 1 d . . .
C1 C 0.3046(2) 0.32477(11) 0.50040(7) 0.0465(4) Uani 1 1 d . . .
C2 C 0.3474(2) 0.22160(11) 0.49380(8) 0.0458(4) Uani 1 1 d . . .
H2A H 0.3867 0.1826 0.5312 0.055 Uiso 1 1 calc R . .
C3 C 0.33282(18) 0.17470(11) 0.43212(7) 0.0408(3) Uani 1 1 d . . .
C4 C 0.3769(2) 0.06714(12) 0.42480(8) 0.0447(4) Uani 1 1 d . . .
C5 C 0.2763(2) 0.23232(12) 0.37719(7) 0.0440(4) Uani 1 1 d . . .
C6 C 0.2676(2) 0.18397(13) 0.31310(9) 0.0543(4) Uani 1 1 d . . .
C7 C 0.2335(2) 0.33629(12) 0.38398(8) 0.0498(4) Uani 1 1 d . . .
H7A H 0.1945 0.3757 0.3467 0.060 Uiso 1 1 calc R . .
C8 C 0.2479(2) 0.38182(11) 0.44523(8) 0.0467(4) Uani 1 1 d . . .
C9 C 0.2416(2) 0.53085(11) 0.51056(7) 0.0467(4) Uani 1 1 d . . .
C10 C 0.2194(2) 0.63749(11) 0.51445(8) 0.0460(4) Uani 1 1 d . . .
H10A H 0.1827 0.6761 0.4766 0.055 Uiso 1 1 calc R . .
C11 C 0.2513(2) 0.68687(11) 0.57405(7) 0.0421(3) Uani 1 1 d . . .
C12 C 0.1642(2) 0.85241(11) 0.53255(8) 0.0474(4) Uani 1 1 d . . .
H12A H 0.0467 0.8276 0.5196 0.057 Uiso 1 1 calc R . .
H12B H 0.2370 0.8487 0.4935 0.057 Uiso 1 1 calc R . .
C13 C 0.1571(2) 0.96113(12) 0.55756(9) 0.0494(4) Uani 1 1 d . . .
H13A H 0.2698 0.9804 0.5788 0.059 Uiso 1 1 calc R . .
H13B H 0.1326 1.0096 0.5205 0.059 Uiso 1 1 calc R . .
C14 C 0.0237(3) 1.06541(14) 0.63714(10) 0.0618(5) Uani 1 1 d . A .
H14A H -0.0889 1.0730 0.6582 0.074 Uiso 1 1 calc R . .
H14B H 0.0318 1.1216 0.6040 0.074 Uiso 1 1 calc R . .
C15 C 0.1621(3) 1.08029(15) 0.68783(11) 0.0760(6) Uani 1 1 d . . .
H15A H 0.2739 1.0663 0.6674 0.091 Uiso 1 1 calc R A 1
H15B H 0.1623 1.1544 0.7011 0.091 Uiso 1 1 calc R A 1
C16 C 0.1944(3) 0.91303(13) 0.73979(9) 0.0638(5) Uani 1 1 d . . .
H16A H 0.3108 0.9043 0.7220 0.077 Uiso 1 1 calc R A 1
H16B H 0.1089 0.8786 0.7095 0.077 Uiso 1 1 calc R A 1
C17 C 0.1885(3) 0.86697(14) 0.80755(9) 0.0702(6) Uani 1 1 d . A .
H17A H 0.2852 0.8953 0.8354 0.084 Uiso 1 1 calc R . .
H17B H 0.0790 0.8874 0.8277 0.084 Uiso 1 1 calc R . .
C18 C 0.3678(3) 0.71608(14) 0.79900(9) 0.0636(5) Uani 1 1 d . . .
H18A H 0.4102 0.6855 0.8414 0.076 Uiso 1 1 calc R . .
H18B H 0.4475 0.7728 0.7874 0.076 Uiso 1 1 calc R . .
C19 C 0.3665(3) 0.63435(14) 0.74627(8) 0.0605(5) Uani 1 1 d . . .
H19A H 0.4791 0.5978 0.7464 0.073 Uiso 1 1 calc R . .
H19B H 0.2745 0.5827 0.7536 0.073 Uiso 1 1 calc R . .
C20 C 0.3057(2) 0.62921(11) 0.62987(7) 0.0436(3) Uani 1 1 d . . .
C21 C 0.3269(2) 0.52278(12) 0.62497(8) 0.0493(4) Uani 1 1 d . . .
H21A H 0.3626 0.4831 0.6626 0.059 Uiso 1 1 calc R . .
C22 C 0.2956(2) 0.47489(11) 0.56476(8) 0.0486(4) Uani 1 1 d . . .

loop_
_atom_site_aniso_label
_atom_site_aniso_U_11
_atom_site_aniso_U_22
_atom_site_aniso_U_33
_atom_site_aniso_U_23
_atom_site_aniso_U_13
_atom_site_aniso_U_12
O1 0.1320(12) 0.0309(6) 0.0370(6) -0.0012(5) -0.0056(6) 0.0163(6)
O2 0.1185(11) 0.0333(6) 0.0387(6) -0.0026(5) -0.0114(6) 0.0170(6)
O3 0.0809(8) 0.0299(5) 0.0459(6) -0.0017(4) -0.0078(5) 0.0094(5)
O4 0.0528(7) 0.0423(6) 0.0594(7) -0.0097(5) 0.0033(5) 0.0023(5)
O5 0.120(4) 0.036(2) 0.054(3) -0.0022(19) -0.026(3) 0.024(2)
O5A 0.186(9) 0.051(5) 0.066(5) -0.028(4) 0.054(5) -0.039(4)
O6 0.1059(11) 0.0403(7) 0.0658(8) -0.0015(6) 0.0241(7) -0.0051(7)
O7 0.0915(9) 0.0355(6) 0.0369(6) -0.0009(4) -0.0040(5) 0.0041(5)
N1 0.0638(9) 0.0391(8) 0.0710(10) -0.0102(7) -0.0037(7) 0.0054(6)
N2 0.1200(15) 0.0596(10) 0.0526(10) -0.0167(8) 0.0070(9) -0.0076(9)
C1 0.0683(10) 0.0330(8) 0.0382(8) -0.0003(6) 0.0019(7) 0.0033(7)
C2 0.0606(10) 0.0315(7) 0.0450(9) 0.0020(6) -0.0017(7) 0.0022(6)
C3 0.0436(8) 0.0310(7) 0.0481(9) -0.0032(6) 0.0042(6) -0.0012(6)
C4 0.0465(8) 0.0379(8) 0.0495(9) -0.0060(7) -0.0011(7) 0.0001(6)
C5 0.0552(9) 0.0357(8) 0.0414(8) -0.0048(6) 0.0061(7) -0.0035(6)
C6 0.0746(12) 0.0373(8) 0.0511(10) -0.0044(7) 0.0035(8) -0.0042(8)
C7 0.0736(11) 0.0371(8) 0.0386(8) -0.0001(6) 0.0004(7) 0.0007(7)
C8 0.0678(10) 0.0302(7) 0.0422(8) 0.0013(6) 0.0028(7) 0.0030(7)
C9 0.0702(11) 0.0340(8) 0.0358(8) -0.0016(6) 0.0016(7) 0.0055(7)
C10 0.0650(10) 0.0343(8) 0.0387(8) 0.0041(6) 0.0002(7) 0.0061(7)
C11 0.0534(9) 0.0304(7) 0.0427(8) 0.0011(6) 0.0037(7) 0.0046(6)
C12 0.0612(10) 0.0347(8) 0.0463(9) 0.0041(7) 0.0014(7) 0.0071(7)
C13 0.0539(10) 0.0340(8) 0.0606(10) 0.0033(7) 0.0043(8) 0.0048(6)
C14 0.0747(12) 0.0471(10) 0.0633(11) -0.0115(8) -0.0025(9) 0.0134(8)
C15 0.1114(18) 0.0441(10) 0.0711(14) -0.0098(9) -0.0145(13) -0.0051(10)
C16 0.0930(14) 0.0444(10) 0.0539(11) -0.0062(8) 0.0006(9) 0.0009(9)
C17 0.1108(17) 0.0452(10) 0.0551(11) -0.0087(8) 0.0088(11) 0.0004(10)
C18 0.1024(16) 0.0476(10) 0.0402(9) -0.0005(7) -0.0037(9) 0.0016(10)
C19 0.0972(14) 0.0437(9) 0.0405(9) 0.0027(7) -0.0001(9) 0.0078(9)
C20 0.0595(9) 0.0354(8) 0.0358(8) -0.0016(6) 0.0014(7) 0.0032(7)
C21 0.0760(11) 0.0354(8) 0.0365(8) 0.0043(6) 0.0019(7) 0.0085(7)
C22 0.0765(11) 0.0285(7) 0.0407(8) 0.0019(6) 0.0024(7) 0.0069(7)

loop_
_atom_type_symbol
_atom_type_description
_atom_type_scat_dispersion_real
_atom_type_scat_dispersion_imag
_atom_type_scat_source
C C 0.0033 0.0016 'International Tables Vol C Tables 4.2.6.8 and 6.1.1.4'
H H 0.0000 0.0000 'International Tables Vol C Tables 4.2.6.8 and 6.1.1.4'
N N 0.0061 0.0033 'International Tables Vol C Tables 4.2.6.8 and 6.1.1.4'
O O 0.0106 0.0060 'International Tables Vol C Tables 4.2.6.8 and 6.1.1.4'

loop_
_geom_angle_atom_site_label_1
_geom_angle_atom_site_label_2
_geom_angle_atom_site_label_3
_geom_angle
C1 O1 C22 115.16(12)
C8 O2 C9 115.35(12)
C11 O3 C12 118.22(12)
C13 O4 C14 113.16(13)
C16 O5 C15 116.4(4)
C15 O5A C16 114.3(6)
C18 O6 C17 115.73(16)
C20 O7 C19 118.58(12)
O1 C1 C2 117.54(13)
O1 C1 C8 122.53(13)
C2 C1 C8 119.93(14)
C1 C2 C3 119.65(14)
C2 C3 C5 120.06(13)
C2 C3 C4 120.03(14)
C5 C3 C4 119.91(13)
N1 C4 C3 179.54(19)
C7 C5 C3 120.16(13)
C7 C5 C6 120.20(14)
C3 C5 C6 119.62(14)
N2 C6 C5 177.6(2)
C8 C7 C5 119.29(14)
O2 C8 C7 117.31(13)
O2 C8 C1 121.79(13)
C7 C8 C1 120.90(14)
C22 C9 C10 120.71(14)
C22 C9 O2 122.42(13)
C10 C9 O2 116.87(13)
C11 C10 C9 119.17(14)
O3 C11 C10 124.99(13)
O3 C11 C20 114.90(13)
C10 C11 C20 120.10(13)
O3 C12 C13 107.02(13)
O4 C13 C12 108.89(13)
O4 C14 C15 115.35(15)
O5A C15 O5 4.4(7)
O5A C15 C14 115.2(5)
O5 C15 C14 117.3(3)
O5 C16 O5A 3.1(6)
O5 C16 C17 106.4(3)
O5A C16 C17 107.8(4)
O6 C17 C16 111.85(14)
O6 C18 C19 110.71(16)
O7 C19 C18 106.45(14)
O7 C20 C21 125.64(14)
O7 C20 C11 114.53(13)
C21 C20 C11 119.83(14)
C22 C21 C20 119.19(14)
C9 C22 C21 120.99(14)
C9 C22 O1 121.84(14)
C21 C22 O1 117.17(13)

loop_
_geom_bond_atom_site_label_1
_geom_bond_atom_site_label_2
_geom_bond_distance
O1 C1 1.3661(18)
O1 C22 1.3982(18)
O2 C8 1.3678(18)
O2 C9 1.3921(18)
O3 C11 1.3576(17)
O3 C12 1.4130(18)
O4 C13 1.414(2)
O4 C14 1.421(2)
O5 C16 1.398(6)
O5 C15 1.431(6)
O5A C15 1.362(9)
O5A C16 1.498(10)
O6 C18 1.411(3)
O6 C17 1.419(2)
O7 C20 1.3603(18)
O7 C19 1.4209(19)
N1 C4 1.1402(19)
N2 C6 1.133(2)
C1 C2 1.375(2)
C1 C8 1.395(2)
C2 C3 1.390(2)
C3 C5 1.395(2)
C3 C4 1.434(2)
C5 C7 1.386(2)
C5 C6 1.441(2)
C7 C8 1.374(2)
C9 C22 1.367(2)
C9 C10 1.385(2)
C10 C11 1.380(2)
C11 C20 1.405(2)
C12 C13 1.489(2)
C14 C15 1.470(3)
C16 C17 1.499(3)
C18 C19 1.499(2)
C20 C21 1.383(2)
C21 C22 1.381(2)
